data_2208761
loop_
_publ_author_name
'Pei, Sai-Feng'
'Sun, Cui-Rong'
'Hu, Mao-Lin'
'Pan, Yuan-Jiang'

_publ_section_title
;
 Dicatharanthinium (2<i>R</i>,3<i>R</i>)-tartrate trihydrate
;
_journal_coeditor_code WW6476
_journal_issue 4
_journal_name_full 'Acta Crystallographica Section E'
_journal_page_first o1414
_journal_page_last o1416
_journal_paper_doi 10.1107/S1600536806008713
_journal_volume 62
_journal_year 2006
_chemical_formula_iupac '2C21 H25 N2 O2 +, C4 H4 O6 2-, 3H2 O'
_chemical_formula_moiety '2C21 H25 N2 O2 +, C4 H4 O6 2-, 3H2 O'
_chemical_formula_sum 'C46 H60 N4 O13'
_chemical_formula_weight 876.98
_chemical_name_common
;
Dicatharanthinium (2R,3R)-tartrate trihydrate
;
_chemical_name_systematic
;
bis(methyl 3,4-didehydroibogamin-6-ium-18-carboxylate)
(2R,3R)-tartrate trihydrate
;
_space_group_IT_number 19
_symmetry_cell_setting orthorhombic
_symmetry_space_group_name_Hall 'P 2ac 2ab'
_symmetry_space_group_name_H-M 'P 21 21 21'
_atom_sites_solution_hydrogens geom
_atom_sites_solution_primary direct
_atom_sites_solution_secondary difmap
_cell_angle_alpha 90.00
_cell_angle_beta 90.00
_cell_angle_gamma 90.00
_cell_formula_units_Z 4
_cell_length_a 10.1147(4)
_cell_length_b 18.8215(8)
_cell_length_c 23.4907(9)
_cell_measurement_reflns_used 3507
_cell_measurement_temperature 293(2)
_cell_measurement_theta_max 24.12
_cell_measurement_theta_min 2.19
_cell_volume 4472.0(3)
_computing_cell_refinement 'SAINT (Bruker, 2002)'
_computing_data_collection 'SMART (Bruker, 2002)'
_computing_data_reduction SAINT
_computing_molecular_graphics 'ORTEP-3 for Windows (Farrugia, 1997) and XP (Siemens, 1994)'
_computing_publication_material SHELXL97
_computing_structure_refinement 'SHELXL97 (Sheldrick, 1997)'
_computing_structure_solution 'SHELXS97 (Sheldrick, 1997)'
_diffrn_ambient_temperature 293(2)
_diffrn_measured_fraction_theta_full 0.998
_diffrn_measured_fraction_theta_max 0.998
_diffrn_measurement_device_type 'Bruker APEX area-detector'
_diffrn_measurement_method '\f and \w'
_diffrn_radiation_monochromator graphite
_diffrn_radiation_source 'fine-focus sealed tube'
_diffrn_radiation_type MoK\a
_diffrn_radiation_wavelength 0.71073
_diffrn_reflns_av_R_equivalents 0.0489
_diffrn_reflns_av_sigmaI/netI 0.0409
_diffrn_reflns_limit_h_max 7
_diffrn_reflns_limit_h_min -12
_diffrn_reflns_limit_k_max 22
_diffrn_reflns_limit_k_min -22
_diffrn_reflns_limit_l_max 28
_diffrn_reflns_limit_l_min -27
_diffrn_reflns_number 24131
_diffrn_reflns_theta_full 25.24
_diffrn_reflns_theta_max 25.24
_diffrn_reflns_theta_min 1.73
_diffrn_standards_decay_% 0
_diffrn_standards_interval_count 0
_diffrn_standards_interval_time 0
_diffrn_standards_number 0
_exptl_absorpt_coefficient_mu 0.095
_exptl_absorpt_correction_T_max 0.9714
_exptl_absorpt_correction_T_min 0.9650
_exptl_absorpt_correction_type multi-scan
_exptl_absorpt_process_details '(SADABS; Bruker, 2002)'
_exptl_crystal_colour Colourless
_exptl_crystal_density_diffrn 1.303
_exptl_crystal_density_method 'not measured'
_exptl_crystal_description Block
_exptl_crystal_F_000 1872
_exptl_crystal_size_max 0.31
_exptl_crystal_size_mid 0.27
_exptl_crystal_size_min 0.23
_refine_diff_density_max 0.196
_refine_diff_density_min -0.170
_refine_ls_abs_structure_details 'Flack (1983), 4259 Friedel pairs'
_refine_ls_extinction_method none
_refine_ls_goodness_of_fit_ref 1.185
_refine_ls_hydrogen_treatment constr
_refine_ls_matrix_type full
_refine_ls_number_parameters 574
_refine_ls_number_reflns 4516
_refine_ls_number_restraints 0
_refine_ls_restrained_S_all 1.185
_refine_ls_R_factor_all 0.0760
_refine_ls_R_factor_gt 0.0631
_refine_ls_shift/su_max 0.001
_refine_ls_shift/su_mean 0.000
_refine_ls_structure_factor_coef Fsqd
_refine_ls_weighting_details 'calc w=1/[\s^2^(Fo^2^)+(0.0524P)^2^+1.3486P] where P=(Fo^2^+2Fc^2^)/3'
_refine_ls_weighting_scheme calc
_refine_ls_wR_factor_gt 0.1301
_refine_ls_wR_factor_ref 0.1359
_reflns_number_gt 3899
_reflns_number_total 4516
_reflns_threshold_expression I>2\s(I)
_cod_data_source_file ww6476.cif
_cod_data_source_block I
_cod_depositor_comments
;
The following automatic conversions were performed:
'_symmetry_cell_setting' value 'Orthorhombic' changed to 'orthorhombic'
according to '/home/saulius/struct/CIF-dictionaries/cif_core.dic'
dictionary named 'cif_core.dic' version 2.4.1 from 2010-06-29.

Automatic conversion script
Id: cif_fix_enum 1527 2010-12-29 10:47:43Z saulius 

The following automatic conversions were performed:

'_symmetry_cell_setting' value 'Orthorhombic' changed to
'orthorhombic' according to
/home/saulius/struct/CIF-dictionaries/cif_core.dic dictionary named
'cif_core.dic' version 2.4.1 from 2010-06-29.

Automatic conversion script
Id: cif_fix_values 1715 2011-07-08 13:25:40Z adriana 
;
_cod_database_code 2208761

loop_
_symmetry_equiv_pos_as_xyz
'x, y, z'
'-x+1/2, -y, z+1/2'
'-x, y+1/2, -z+1/2'
'x+1/2, -y+1/2, -z'

loop_
_atom_site_type_symbol
_atom_site_label
_atom_site_fract_x
_atom_site_fract_y
_atom_site_fract_z
_atom_site_U_iso_or_equiv
_atom_site_adp_type
_atom_site_calc_flag
_atom_site_refinement_flags
_atom_site_occupancy
O O1 0.3682(3) 0.45885(16) 0.76909(14) 0.0578(9) Uani d . 1
O O2 0.5866(4) 0.45307(19) 0.77919(16) 0.0693(10) Uani d . 1
O O3 0.6744(3) 0.35034(15) 0.24612(14) 0.0491(8) Uani d . 1
O O4 0.4609(4) 0.32414(19) 0.24807(17) 0.0719(10) Uani d . 1
O O5 0.5745(3) 0.47244(19) 0.64360(14) 0.0615(10) Uani d . 1
O O6 0.6957(3) 0.44833(18) 0.56744(13) 0.0541(8) Uani d . 1
O O7 0.3487(3) 0.4562(2) 0.59025(16) 0.0680(10) Uani d . 1
H H7 0.3650 0.4544 0.6244 0.102 Uiso calc R 1
O O8 0.4447(6) 0.3184(2) 0.58989(19) 0.0962(15) Uani d . 1
H H8 0.3717 0.2994 0.5900 0.144 Uiso calc R 1
O O9 0.2565(4) 0.30656(19) 0.51319(16) 0.0728(11) Uani d . 1
O O10 0.3480(4) 0.3837(2) 0.45464(14) 0.0660(10) Uani d . 1
O O11 0.5807(5) 0.3453(2) 0.39256(18) 0.0979(15) Uani d . 1
H H11C 0.5162 0.3571 0.4137 0.117 Uiso d R 1
H H11D 0.5862 0.2997 0.3924 0.117 Uiso d R 1
O O12 0.5626(5) 0.2019(2) 0.40689(19) 0.1014(15) Uani d . 1
H H12C 0.6302 0.1933 0.4276 0.122 Uiso d R 1
H H12D 0.4954 0.2059 0.4292 0.122 Uiso d R 1
O O13 0.3322(5) 0.1732(2) 0.46546(18) 0.0968(14) Uani d . 1
H H13C 0.2796 0.1412 0.4566 0.116 Uiso d R 1
H H13D 0.2956 0.2081 0.4808 0.116 Uiso d R 1
N N1 0.4561(3) 0.58769(17) 0.70097(13) 0.0382(8) Uani d . 1
H H1A 0.4769 0.5453 0.6907 0.046 Uiso calc R 1
N N2 0.3528(4) 0.63147(19) 0.88301(14) 0.0437(9) Uani d . 1
H H2 0.2927 0.6234 0.9111 0.052 Uiso calc R 1
N N3 0.5565(4) 0.4658(2) 0.32544(15) 0.0470(9) Uani d . 1
H H3A 0.5599 0.4217 0.3347 0.056 Uiso calc R 1
N N4 0.6074(3) 0.52817(19) 0.14354(15) 0.0439(9) Uani d . 1
H H4 0.6681 0.5295 0.1150 0.053 Uiso calc R 1
C C1 0.4288(4) 0.6429(2) 0.66484(17) 0.0396(10) Uani d . 1
C C2 0.4235(5) 0.6457(3) 0.60557(19) 0.0535(13) Uani d . 1
H H2a 0.4383 0.6056 0.5834 0.064 Uiso calc R 1
C C3 0.3958(6) 0.7100(3) 0.5814(2) 0.0661(15) Uani d . 1
H H3 0.3938 0.7133 0.5419 0.079 Uiso calc R 1
C C4 0.3707(6) 0.7696(3) 0.6130(2) 0.0663(15) Uani d . 1
H H4a 0.3531 0.8123 0.5945 0.080 Uiso calc R 1
C C5 0.3712(5) 0.7675(3) 0.6718(2) 0.0560(13) Uani d . 1
H H5 0.3525 0.8079 0.6931 0.067 Uiso calc R 1
C C6 0.4006(4) 0.7026(2) 0.69840(18) 0.0418(10) Uani d . 1
C C7 0.4102(4) 0.6807(2) 0.75691(17) 0.0392(10) Uani d . 1
C C8 0.4451(4) 0.6110(2) 0.75638(15) 0.0348(9) Uani d . 1
C C9 0.4720(4) 0.5612(2) 0.80615(16) 0.0371(9) Uani d . 1
C C10 0.3576(4) 0.5617(2) 0.85065(17) 0.0387(10) Uani d . 1
H H10 0.2727 0.5526 0.8319 0.046 Uiso calc R 1
C C11 0.2992(5) 0.6951(2) 0.85246(19) 0.0523(12) Uani d . 1
H H11A 0.2796 0.7314 0.8805 0.063 Uiso calc R 1
H H11B 0.2163 0.6817 0.8347 0.063 Uiso calc R 1
C C12 0.3867(6) 0.7274(2) 0.80754(19) 0.0562(13) Uani d . 1
H H12A 0.3469 0.7714 0.7947 0.067 Uiso calc R 1
H H12B 0.4713 0.7390 0.8246 0.067 Uiso calc R 1
C C13 0.6008(4) 0.5812(3) 0.83906(18) 0.0470(11) Uani d . 1
H H13A 0.6696 0.5469 0.8307 0.056 Uiso calc R 1
H H13B 0.6314 0.6277 0.8270 0.056 Uiso calc R 1
C C14 0.5724(5) 0.5820(3) 0.90313(19) 0.0514(12) Uani d . 1
H H14 0.6547 0.5873 0.9248 0.062 Uiso calc R 1
C C15 0.4803(5) 0.6440(3) 0.91459(18) 0.0544(13) Uani d . 1
H H15A 0.4631 0.6478 0.9551 0.065 Uiso calc R 1
H H15B 0.5207 0.6879 0.9018 0.065 Uiso calc R 1
C C16 0.5003(5) 0.5158(3) 0.92071(18) 0.0533(12) Uani d . 1
H H16 0.5339 0.4847 0.9478 0.064 Uiso calc R 1
C C17 0.3854(5) 0.5049(2) 0.89492(18) 0.0480(11) Uani d . 1
C C18 0.2846(6) 0.4481(3) 0.9060(2) 0.0679(15) Uani d . 1
H H18A 0.1990 0.4705 0.9109 0.082 Uiso calc R 1
H H18B 0.2791 0.4178 0.8727 0.082 Uiso calc R 1
C C19 0.3118(9) 0.4025(4) 0.9569(3) 0.112(3) Uani d . 1
H H19A 0.3011 0.4302 0.9910 0.167 Uiso calc R 1
H H19B 0.4007 0.3848 0.9550 0.167 Uiso calc R 1
H H19C 0.2510 0.3633 0.9575 0.167 Uiso calc R 1
C C20 0.4856(5) 0.4848(2) 0.78370(17) 0.0430(11) Uani d . 1
C C21 0.3698(7) 0.3861(3) 0.7489(3) 0.086(2) Uani d . 1
H H21A 0.3927 0.3549 0.7797 0.130 Uiso calc R 1
H H21B 0.4339 0.3814 0.7190 0.130 Uiso calc R 1
H H21C 0.2839 0.3737 0.7346 0.130 Uiso calc R 1
C C22 0.5660(5) 0.5221(3) 0.36256(19) 0.0492(11) Uani d . 1
C C23 0.5883(5) 0.5219(3) 0.4209(2) 0.0645(15) Uani d . 1
H H23 0.6010 0.4800 0.4412 0.077 Uiso calc R 1
C C24 0.5906(6) 0.5877(4) 0.4471(2) 0.0721(17) Uani d . 1
H H24 0.6044 0.5899 0.4862 0.087 Uiso calc R 1
C C25 0.5729(6) 0.6504(3) 0.4171(2) 0.0725(16) Uani d . 1
H H25 0.5731 0.6933 0.4366 0.087 Uiso calc R 1
C C26 0.5554(5) 0.6503(3) 0.3598(2) 0.0603(13) Uani d . 1
H H26 0.5458 0.6927 0.3399 0.072 Uiso calc R 1
C C27 0.5521(5) 0.5845(2) 0.33090(19) 0.0490(11) Uani d . 1
C C28 0.5382(5) 0.5640(2) 0.27290(19) 0.0469(11) Uani d . 1
C C29 0.5405(4) 0.4917(2) 0.27130(17) 0.0408(10) Uani d . 1
C C30 0.5272(4) 0.4432(2) 0.22010(17) 0.0385(10) Uani d . 1
C C31 0.6341(4) 0.4578(2) 0.17369(17) 0.0384(10) Uani d . 1
H H31 0.7228 0.4578 0.1905 0.046 Uiso calc R 1
C C32 0.6326(5) 0.5950(2) 0.17673(18) 0.0462(11) Uani d . 1
H H32A 0.6360 0.6343 0.1501 0.055 Uiso calc R 1
H H32B 0.7193 0.5911 0.1942 0.055 Uiso calc R 1
C C33 0.5341(5) 0.6133(2) 0.22282(19) 0.0526(12) Uani d . 1
H H33A 0.5511 0.6613 0.2359 0.063 Uiso calc R 1
H H33B 0.4458 0.6125 0.2067 0.063 Uiso calc R 1
C C34 0.3900(4) 0.4495(3) 0.19057(19) 0.0467(11) Uani d . 1
H H34A 0.3367 0.4081 0.1994 0.056 Uiso calc R 1
H H34B 0.3442 0.4913 0.2044 0.056 Uiso calc R 1
C C35 0.4100(4) 0.4549(3) 0.1258(2) 0.0521(12) Uani d . 1
H H35 0.3251 0.4510 0.1059 0.062 Uiso calc R 1
C C36 0.4750(5) 0.5261(3) 0.1129(2) 0.0536(12) Uani d . 1
H H36A 0.4882 0.5312 0.0722 0.064 Uiso calc R 1
H H36B 0.4191 0.5647 0.1259 0.064 Uiso calc R 1
C C37 0.5031(5) 0.3985(3) 0.10604(19) 0.0514(12) Uani d . 1
H H37 0.4784 0.3638 0.0799 0.062 Uiso calc R 1
C C38 0.6232(4) 0.4013(2) 0.12833(17) 0.0404(10) Uani d . 1
C C39 0.7423(5) 0.3585(3) 0.1123(2) 0.0555(12) Uani d . 1
H H39A 0.7779 0.3368 0.1465 0.067 Uiso calc R 1
H H39B 0.8091 0.3905 0.0975 0.067 Uiso calc R 1
C C40 0.7186(7) 0.3008(3) 0.0690(3) 0.099(2) Uani d . 1
H H40A 0.6774 0.3209 0.0359 0.148 Uiso calc R 1
H H40B 0.6619 0.2652 0.0851 0.148 Uiso calc R 1
H H40C 0.8015 0.2797 0.0585 0.148 Uiso calc R 1
C C41 0.5465(5) 0.3657(2) 0.23959(17) 0.0430(10) Uani d . 1
C C42 0.7054(6) 0.2780(2) 0.2601(3) 0.0717(16) Uani d . 1
H H42A 0.6647 0.2469 0.2329 0.107 Uiso calc R 1
H H42B 0.6727 0.2673 0.2975 0.107 Uiso calc R 1
H H42C 0.7995 0.2715 0.2592 0.107 Uiso calc R 1
C C43 0.5877(5) 0.4544(2) 0.59328(19) 0.0439(11) Uani d . 1
C C44 0.4625(5) 0.4389(2) 0.55925(18) 0.0443(11) Uani d . 1
H H44 0.4641 0.4682 0.5248 0.053 Uiso calc R 1
C C45 0.4570(5) 0.3613(2) 0.54129(19) 0.0529(12) Uani d . 1
H H45 0.5401 0.3492 0.5221 0.063 Uiso calc R 1
C C46 0.3437(5) 0.3497(2) 0.4996(2) 0.0508(12) Uani d . 1

loop_
_atom_site_aniso_label
_atom_site_aniso_U_11
_atom_site_aniso_U_22
_atom_site_aniso_U_33
_atom_site_aniso_U_12
_atom_site_aniso_U_13
_atom_site_aniso_U_23
O1 0.056(2) 0.0410(18) 0.076(2) 0.0002(16) -0.0134(19) -0.0084(16)
O2 0.059(2) 0.060(2) 0.088(3) 0.0206(19) -0.002(2) -0.011(2)
O3 0.0429(18) 0.0370(16) 0.067(2) 0.0001(14) -0.0106(17) 0.0034(15)
O4 0.052(2) 0.060(2) 0.104(3) -0.0178(19) 0.004(2) 0.020(2)
O5 0.057(2) 0.077(2) 0.0513(19) 0.0153(18) -0.0081(17) -0.0320(18)
O6 0.0448(19) 0.067(2) 0.0510(18) 0.0053(17) -0.0065(16) -0.0172(16)
O7 0.045(2) 0.082(3) 0.077(2) 0.0162(19) -0.0015(19) -0.025(2)
O8 0.136(4) 0.060(2) 0.092(3) -0.004(3) -0.054(3) 0.023(2)
O9 0.074(3) 0.065(2) 0.079(2) -0.017(2) -0.004(2) -0.003(2)
O10 0.066(2) 0.084(2) 0.0489(19) -0.012(2) -0.0166(18) 0.0023(19)
O11 0.122(4) 0.078(3) 0.093(3) 0.002(3) 0.035(3) 0.025(2)
O12 0.123(4) 0.073(3) 0.108(3) -0.005(3) -0.038(3) 0.003(2)
O13 0.091(3) 0.076(3) 0.123(3) -0.015(3) -0.018(3) -0.028(3)
N1 0.042(2) 0.0342(18) 0.0387(18) 0.0033(17) 0.0041(17) -0.0054(15)
N2 0.043(2) 0.056(2) 0.0323(17) -0.0074(18) 0.0102(17) -0.0039(16)
N3 0.046(2) 0.047(2) 0.048(2) -0.0016(19) 0.0104(19) -0.0005(17)
N4 0.037(2) 0.052(2) 0.0428(19) 0.0053(18) 0.0051(17) 0.0068(17)
C1 0.030(2) 0.050(3) 0.039(2) 0.003(2) 0.0034(19) -0.002(2)
C2 0.048(3) 0.072(3) 0.041(2) 0.006(3) 0.001(2) -0.002(2)
C3 0.061(4) 0.090(4) 0.047(3) 0.009(3) 0.000(3) 0.019(3)
C4 0.067(4) 0.069(4) 0.063(3) 0.017(3) 0.004(3) 0.028(3)
C5 0.055(3) 0.050(3) 0.063(3) 0.005(3) 0.003(3) 0.005(2)
C6 0.034(2) 0.047(3) 0.044(2) -0.003(2) 0.003(2) 0.007(2)
C7 0.038(2) 0.039(2) 0.040(2) 0.0002(19) 0.006(2) -0.0033(19)
C8 0.030(2) 0.043(2) 0.031(2) -0.0043(19) 0.0031(18) -0.0017(17)
C9 0.033(2) 0.040(2) 0.038(2) -0.0012(19) 0.002(2) -0.0040(18)
C10 0.032(2) 0.046(2) 0.038(2) -0.0073(19) 0.000(2) 0.0001(19)
C11 0.067(3) 0.048(3) 0.042(2) 0.013(2) 0.011(3) -0.005(2)
C12 0.080(4) 0.039(2) 0.050(3) 0.006(3) 0.010(3) -0.006(2)
C13 0.035(2) 0.055(3) 0.051(3) -0.007(2) 0.001(2) 0.004(2)
C14 0.046(3) 0.066(3) 0.042(2) -0.012(2) -0.012(2) -0.003(2)
C15 0.057(3) 0.071(3) 0.036(2) -0.018(3) 0.001(2) -0.008(2)
C16 0.052(3) 0.068(3) 0.040(2) 0.002(3) -0.005(2) 0.008(2)
C17 0.047(3) 0.054(3) 0.043(2) -0.008(2) 0.002(2) 0.010(2)
C18 0.068(4) 0.067(3) 0.068(3) -0.026(3) 0.004(3) 0.011(3)
C19 0.126(6) 0.099(5) 0.110(5) -0.042(5) -0.001(5) 0.055(4)
C20 0.049(3) 0.043(2) 0.037(2) 0.001(2) -0.002(2) 0.0044(19)
C21 0.099(5) 0.042(3) 0.118(5) -0.003(3) -0.033(5) -0.009(3)
C22 0.040(3) 0.064(3) 0.044(2) -0.004(2) 0.011(2) -0.006(2)
C23 0.065(3) 0.077(4) 0.052(3) -0.009(3) 0.012(3) -0.002(3)
C24 0.068(4) 0.105(5) 0.043(3) -0.013(4) 0.010(3) -0.015(3)
C25 0.073(4) 0.077(4) 0.067(4) -0.013(3) 0.014(3) -0.029(3)
C26 0.058(3) 0.061(3) 0.062(3) -0.007(3) 0.015(3) -0.013(3)
C27 0.038(3) 0.057(3) 0.052(3) 0.000(2) 0.015(2) -0.009(2)
C28 0.040(2) 0.043(3) 0.057(3) 0.003(2) 0.009(2) -0.003(2)
C29 0.034(2) 0.047(3) 0.042(2) -0.002(2) 0.007(2) 0.000(2)
C30 0.025(2) 0.044(2) 0.046(2) -0.0011(19) 0.0068(19) 0.0007(19)
C31 0.029(2) 0.042(2) 0.044(2) 0.0032(19) 0.0014(19) 0.0012(19)
C32 0.049(3) 0.039(2) 0.051(3) 0.001(2) 0.002(2) 0.002(2)
C33 0.054(3) 0.042(3) 0.062(3) 0.007(2) 0.003(3) -0.002(2)
C34 0.031(2) 0.046(3) 0.063(3) 0.001(2) -0.001(2) -0.001(2)
C35 0.033(2) 0.061(3) 0.062(3) 0.001(2) -0.016(2) 0.000(2)
C36 0.046(3) 0.059(3) 0.056(3) 0.006(2) -0.008(2) 0.004(2)
C37 0.049(3) 0.054(3) 0.050(3) 0.001(2) -0.008(2) -0.010(2)
C38 0.038(2) 0.050(3) 0.034(2) -0.003(2) 0.004(2) 0.0010(19)
C39 0.048(3) 0.057(3) 0.062(3) 0.005(2) 0.010(3) -0.008(2)
C40 0.083(5) 0.078(4) 0.135(6) -0.001(4) 0.019(5) -0.060(4)
C41 0.044(3) 0.045(3) 0.040(2) -0.007(2) 0.006(2) -0.0017(19)
C42 0.077(4) 0.043(3) 0.095(4) 0.008(3) -0.020(4) 0.001(3)
C43 0.045(3) 0.042(2) 0.045(3) 0.011(2) -0.004(2) -0.015(2)
C44 0.044(3) 0.044(2) 0.046(2) 0.010(2) -0.003(2) -0.002(2)
C45 0.059(3) 0.045(3) 0.054(3) 0.014(3) -0.019(3) -0.009(2)
C46 0.058(3) 0.042(3) 0.053(3) 0.000(2) -0.003(3) -0.010(2)

loop_
_atom_type_symbol
_atom_type_description
_atom_type_scat_dispersion_real
_atom_type_scat_dispersion_imag
_atom_type_scat_source
C C 0.0033 0.0000 'International Tables Vol C Tables 4.2.6.8 and 6.1.1.4'
H H 0.0000 0.0000 'International Tables Vol C Tables 4.2.6.8 and 6.1.1.4'
N N 0.0061 0.0000 'International Tables Vol C Tables 4.2.6.8 and 6.1.1.4'
O O 0.0106 0.0000 'International Tables Vol C Tables 4.2.6.8 and 6.1.1.4'

loop_
_geom_angle_atom_site_label_1
_geom_angle_atom_site_label_2
_geom_angle_atom_site_label_3
_geom_angle
_geom_angle_publ_flag
C20 O1 C21 114.9(4) ?
C41 O3 C42 116.3(4) ?
C44 O7 H7 109.5 ?
C45 O8 H8 109.5 ?
H11C O11 H11D 108.2 ?
H12C O12 H12D 107.6 ?
H13C O13 H13D 113.2 ?
C1 N1 C8 109.1(3) ?
C1 N1 H1A 125.4 ?
C8 N1 H1A 125.4 ?
C11 N2 C15 114.9(4) yes
C11 N2 C10 117.6(3) yes
C15 N2 C10 110.7(3) yes
C11 N2 H2 103.9 ?
C15 N2 H2 103.9 ?
C10 N2 H2 103.9 ?
C29 N3 C22 108.8(4) ?
C29 N3 H3A 125.6 ?
C22 N3 H3A 125.6 ?
C32 N4 C36 114.7(3) ?
C32 N4 C31 117.1(3) ?
C36 N4 C31 110.7(3) ?
C32 N4 H4 104.2 ?
C36 N4 H4 104.2 ?
C31 N4 H4 104.2 ?
N1 C1 C2 131.0(4) ?
N1 C1 C6 107.5(3) ?
C2 C1 C6 121.5(4) ?
C3 C2 C1 117.2(5) ?
C3 C2 H2a 121.4 ?
C1 C2 H2a 121.4 ?
C2 C3 C4 122.6(5) ?
C2 C3 H3 118.7 ?
C4 C3 H3 118.7 ?
C3 C4 C5 121.1(5) ?
C3 C4 H4a 119.4 ?
C5 C4 H4a 119.4 ?
C4 C5 C6 118.1(5) ?
C4 C5 H5 120.9 ?
C6 C5 H5 120.9 ?
C1 C6 C5 119.4(4) ?
C1 C6 C7 107.1(4) ?
C5 C6 C7 133.6(4) ?
C8 C7 C6 106.6(4) ?
C8 C7 C12 127.9(4) ?
C6 C7 C12 125.5(4) ?
C7 C8 N1 109.7(3) ?
C7 C8 C9 129.3(3) ?
N1 C8 C9 121.0(3) ?
C8 C9 C20 109.2(3) yes
C8 C9 C10 112.2(3) ?
C20 C9 C10 107.5(3) ?
C8 C9 C13 112.4(3) ?
C20 C9 C13 108.7(4) yes
C10 C9 C13 106.6(3) ?
C17 C10 N2 105.8(3) yes
C17 C10 C9 108.5(3) ?
N2 C10 C9 111.4(3) yes
C17 C10 H10 110.4 ?
N2 C10 H10 110.4 ?
C9 C10 H10 110.4 ?
N2 C11 C12 116.5(4) yes
N2 C11 H11A 108.2 ?
C12 C11 H11A 108.2 ?
N2 C11 H11B 108.2 ?
C12 C11 H11B 108.2 ?
H11A C11 H11B 107.3 ?
C7 C12 C11 114.4(4) yes
C7 C12 H12A 108.7 ?
C11 C12 H12A 108.7 ?
C7 C12 H12B 108.7 ?
C11 C12 H12B 108.7 ?
H12A C12 H12B 107.6 ?
C14 C13 C9 109.4(4) ?
C14 C13 H13A 109.8 ?
C9 C13 H13A 109.8 ?
C14 C13 H13B 109.8 ?
C9 C13 H13B 109.8 ?
H13A C13 H13B 108.2 ?
C16 C14 C15 106.9(4) yes
C16 C14 C13 110.7(4) ?
C15 C14 C13 107.3(4) yes
C16 C14 H14 110.6 ?
C15 C14 H14 110.6 ?
C13 C14 H14 110.6 ?
N2 C15 C14 108.6(4) ?
N2 C15 H15A 110.0 ?
C14 C15 H15A 110.0 ?
N2 C15 H15B 110.0 ?
C14 C15 H15B 110.0 ?
H15A C15 H15B 108.4 ?
C17 C16 C14 115.4(4) yes
C17 C16 H16 122.3 ?
C14 C16 H16 122.3 ?
C16 C17 C18 128.8(4) ?
C16 C17 C10 111.5(4) yes
C18 C17 C10 119.6(4) yes
C19 C18 C17 114.9(5) ?
C19 C18 H18A 108.5 ?
C17 C18 H18A 108.5 ?
C19 C18 H18B 108.5 ?
C17 C18 H18B 108.5 ?
H18A C18 H18B 107.5 ?
C18 C19 H19A 109.5 ?
C18 C19 H19B 109.5 ?
H19A C19 H19B 109.5 ?
C18 C19 H19C 109.5 ?
H19A C19 H19C 109.5 ?
H19B C19 H19C 109.5 ?
O2 C20 O1 124.1(4) ?
O2 C20 C9 125.3(4) ?
O1 C20 C9 110.6(4) ?
O1 C21 H21A 109.5 ?
O1 C21 H21B 109.5 ?
H21A C21 H21B 109.5 ?
O1 C21 H21C 109.5 ?
H21A C21 H21C 109.5 ?
H21B C21 H21C 109.5 ?
N3 C22 C23 129.5(5) ?
N3 C22 C27 107.6(4) ?
C23 C22 C27 122.9(5) ?
C24 C23 C22 116.1(5) ?
C24 C23 H23 122.0 ?
C22 C23 H23 122.0 ?
C23 C24 C25 122.3(5) ?
C23 C24 H24 118.9 ?
C25 C24 H24 118.9 ?
C26 C25 C24 121.4(5) ?
C26 C25 H25 119.3 ?
C24 C25 H25 119.3 ?
C25 C26 C27 118.7(5) ?
C25 C26 H26 120.7 ?
C27 C26 H26 120.7 ?
C22 C27 C26 118.6(4) ?
C22 C27 C28 107.0(4) ?
C26 C27 C28 134.4(5) ?
C29 C28 C27 107.2(4) ?
C29 C28 C33 126.7(4) ?
C27 C28 C33 125.9(4) ?
C28 C29 N3 109.4(4) ?
C28 C29 C30 128.5(4) ?
N3 C29 C30 122.1(4) ?
C29 C30 C41 108.9(3) ?
C29 C30 C34 112.7(3) ?
C41 C30 C34 108.5(4) ?
C29 C30 C31 112.7(3) ?
C41 C30 C31 106.7(3) ?
C34 C30 C31 107.0(3) ?
C38 C31 N4 105.7(3) ?
C38 C31 C30 108.5(3) ?
N4 C31 C30 110.8(3) ?
C38 C31 H31 110.6 ?
N4 C31 H31 110.6 ?
C30 C31 H31 110.6 ?
N4 C32 C33 116.8(4) ?
N4 C32 H32A 108.1 ?
C33 C32 H32A 108.1 ?
N4 C32 H32B 108.1 ?
C33 C32 H32B 108.1 ?
H32A C32 H32B 107.3 ?
C28 C33 C32 113.7(4) ?
C28 C33 H33A 108.8 ?
C32 C33 H33A 108.8 ?
C28 C33 H33B 108.8 ?
C32 C33 H33B 108.8 ?
H33A C33 H33B 107.7 ?
C35 C34 C30 109.2(3) ?
C35 C34 H34A 109.8 ?
C30 C34 H34A 109.8 ?
C35 C34 H34B 109.8 ?
C30 C34 H34B 109.8 ?
H34A C34 H34B 108.3 ?
C37 C35 C36 106.9(4) ?
C37 C35 C34 110.0(4) ?
C36 C35 C34 108.2(4) ?
C37 C35 H35 110.5 ?
C36 C35 H35 110.5 ?
C34 C35 H35 110.5 ?
N4 C36 C35 108.0(4) ?
N4 C36 H36A 110.1 ?
C35 C36 H36A 110.1 ?
N4 C36 H36B 110.1 ?
C35 C36 H36B 110.1 ?
H36A C36 H36B 108.4 ?
C38 C37 C35 115.3(4) ?
C38 C37 H37 122.4 ?
C35 C37 H37 122.4 ?
C37 C38 C39 128.1(4) ?
C37 C38 C31 112.0(4) ?
C39 C38 C31 119.8(4) ?
C38 C39 C40 115.4(5) ?
C38 C39 H39A 108.4 ?
C40 C39 H39A 108.4 ?
C38 C39 H39B 108.4 ?
C40 C39 H39B 108.4 ?
H39A C39 H39B 107.5 ?
C39 C40 H40A 109.5 ?
C39 C40 H40B 109.5 ?
H40A C40 H40B 109.5 ?
C39 C40 H40C 109.5 ?
H40A C40 H40C 109.5 ?
H40B C40 H40C 109.5 ?
O4 C41 O3 123.2(4) ?
O4 C41 C30 125.7(4) ?
O3 C41 C30 111.2(4) ?
O3 C42 H42A 109.5 ?
O3 C42 H42B 109.5 ?
H42A C42 H42B 109.5 ?
O3 C42 H42C 109.5 ?
H42A C42 H42C 109.5 ?
H42B C42 H42C 109.5 ?
O5 C43 O6 125.5(4) ?
O5 C43 C44 117.6(4) ?
O6 C43 C44 116.8(4) ?
O7 C44 C45 109.7(4) ?
O7 C44 C43 111.4(3) ?
C45 C44 C43 111.1(4) ?
O7 C44 H44 108.2 ?
C45 C44 H44 108.2 ?
C43 C44 H44 108.2 ?
O8 C45 C44 109.3(4) ?
O8 C45 C46 112.0(4) ?
C44 C45 C46 110.1(4) ?
O8 C45 H45 108.5 ?
C44 C45 H45 108.5 ?
C46 C45 H45 108.5 ?
O10 C46 O9 125.7(5) ?
O10 C46 C45 116.7(5) ?
O9 C46 C45 117.6(4) ?

loop_
_geom_bond_atom_site_label_1
_geom_bond_atom_site_label_2
_geom_bond_distance
_geom_bond_publ_flag
O1 C20 1.328(6) ?
O1 C21 1.449(6) ?
O2 C20 1.188(6) ?
O3 C41 1.335(5) ?
O3 C42 1.434(5) ?
O4 C41 1.183(5) ?
O5 C43 1.237(5) ?
O6 C43 1.255(5) ?
O7 C44 1.401(5) ?
O7 H7 0.8200 ?
O8 C45 1.403(6) ?
O8 H8 0.8200 ?
O9 C46 1.241(6) ?
O10 C46 1.235(6) ?
O11 H11C 0.8488 ?
O11 H11D 0.8606 ?
O12 H12C 0.8546 ?
O12 H12D 0.8618 ?
O13 H13C 0.8296 ?
O13 H13D 0.8365 ?
N1 C1 1.369(5) ?
N1 C8 1.378(5) ?
N1 H1A 0.8600 ?
N2 C11 1.497(6) yes
N2 C15 1.506(6) yes
N2 C10 1.518(5) yes
N2 H2 0.9100 ?
N3 C29 1.371(5) ?
N3 C22 1.375(6) ?
N3 H3A 0.8600 ?
N4 C32 1.501(5) ?
N4 C36 1.521(6) ?
N4 C31 1.525(5) ?
N4 H4 0.9100 ?
C1 C2 1.395(6) ?
C1 C6 1.403(6) ?
C2 C3 1.365(7) ?
C2 H2a 0.9300 ?
C3 C4 1.370(8) ?
C3 H3 0.9300 ?
C4 C5 1.382(7) ?
C4 H4a 0.9300 ?
C5 C6 1.404(6) ?
C5 H5 0.9300 ?
C6 C7 1.438(6) ?
C7 C8 1.359(6) ?
C7 C12 1.497(6) ?
C8 C9 1.523(5) yes
C9 C20 1.538(6) yes
C9 C10 1.560(6) yes
C9 C13 1.561(6) ?
C10 C17 1.518(6) ?
C10 H10 0.9800 ?
C11 C12 1.505(6) yes
C11 H11A 0.9700 ?
C11 H11B 0.9700 ?
C12 H12A 0.9700 ?
C12 H12B 0.9700 ?
C13 C14 1.532(6) ?
C13 H13A 0.9700 ?
C13 H13B 0.9700 ?
C14 C16 1.502(7) yes
C14 C15 1.517(7) ?
C14 H14 0.9800 ?
C15 H15A 0.9700 ?
C15 H15B 0.9700 ?
C16 C17 1.327(7) yes
C16 H16 0.9300 ?
C17 C18 1.501(7) yes
C18 C19 1.498(8) ?
C18 H18A 0.9700 ?
C18 H18B 0.9700 ?
C19 H19A 0.9600 ?
C19 H19B 0.9600 ?
C19 H19C 0.9600 ?
C21 H21A 0.9600 ?
C21 H21B 0.9600 ?
C21 H21C 0.9600 ?
C22 C23 1.390(7) ?
C22 C27 1.397(6) ?
C23 C24 1.382(8) ?
C23 H23 0.9300 ?
C24 C25 1.386(8) ?
C24 H24 0.9300 ?
C25 C26 1.358(7) ?
C25 H25 0.9300 ?
C26 C27 1.412(6) ?
C26 H26 0.9300 ?
C27 C28 1.423(6) ?
C28 C29 1.361(6) ?
C28 C33 1.499(6) ?
C29 C30 1.517(6) ?
C30 C41 1.541(6) ?
C30 C34 1.556(6) ?
C30 C31 1.560(6) ?
C31 C38 1.510(6) ?
C31 H31 0.9800 ?
C32 C33 1.512(6) ?
C32 H32A 0.9700 ?
C32 H32B 0.9700 ?
C33 H33A 0.9700 ?
C33 H33B 0.9700 ?
C34 C35 1.538(6) ?
C34 H34A 0.9700 ?
C34 H34B 0.9700 ?
C35 C37 1.494(6) ?
C35 C36 1.522(7) ?
C35 H35 0.9800 ?
C36 H36A 0.9700 ?
C36 H36B 0.9700 ?
C37 C38 1.324(6) ?
C37 H37 0.9300 ?
C38 C39 1.498(6) ?
C39 C40 1.507(7) ?
C39 H39A 0.9700 ?
C39 H39B 0.9700 ?
C40 H40A 0.9600 ?
C40 H40B 0.9600 ?
C40 H40C 0.9600 ?
C42 H42A 0.9600 ?
C42 H42B 0.9600 ?
C42 H42C 0.9600 ?
C43 C44 1.525(6) ?
C44 C45 1.522(6) ?
C44 H44 0.9800 ?
C45 C46 1.523(7) ?
C45 H45 0.9800 ?

loop_
_geom_hbond_atom_site_label_D
_geom_hbond_atom_site_label_H
_geom_hbond_atom_site_label_A
_geom_hbond_site_symmetry_A
_geom_hbond_distance_DH
_geom_hbond_distance_HA
_geom_hbond_distance_DA
_geom_hbond_angle_DHA
_geom_hbond_publ_flag
N1 H1A O5 . 0.86 2.02 2.821(5) 155 y
N2 H2 O10 2_565 0.91 1.76 2.653(5) 167 y
N3 H3A O11 . 0.86 1.99 2.773(5) 151 y
N4 H4 O6 2_664 0.91 1.82 2.713(4) 166 y
O7 H7 O5 . 0.82 2.19 2.623(4) 113 y
O8 H8 O9 . 0.82 2.15 2.631(7) 117 y
O11 H11C O10 . 0.85 2.02 2.862(6) 172 y
O11 H11D O12 . 0.86 1.89 2.726(5) 165 y
O12 H12C O9 4_556 0.85 1.89 2.720(6) 164 y
O12 H12D O13 . 0.86 1.96 2.760(7) 155 y
O13 H13C O6 4_456 0.83 1.97 2.781(5) 166 y
O13 H13D O9 . 0.84 2.04 2.854(5) 164 y

loop_
_geom_torsion_atom_site_label_1
_geom_torsion_atom_site_label_2
_geom_torsion_atom_site_label_3
_geom_torsion_atom_site_label_4
_geom_torsion
_geom_torsion_publ_flag
C8 N1 C1 C2 -178.2(5) ?
C8 N1 C1 C6 0.3(5) ?
N1 C1 C2 C3 -178.7(5) ?
C6 C1 C2 C3 3.0(7) ?
C1 C2 C3 C4 -1.5(8) ?
C2 C3 C4 C5 -0.6(9) ?
C3 C4 C5 C6 1.2(9) ?
N1 C1 C6 C5 178.9(4) ?
C2 C1 C6 C5 -2.4(7) ?
N1 C1 C6 C7 -0.8(5) ?
C2 C1 C6 C7 177.8(4) ?
C4 C5 C6 C1 0.3(7) ?
C4 C5 C6 C7 179.9(5) ?
C1 C6 C7 C8 1.0(5) ?
C5 C6 C7 C8 -178.7(5) ?
C1 C6 C7 C12 -179.4(4) ?
C5 C6 C7 C12 0.9(8) ?
C6 C7 C8 N1 -0.8(5) ?
C12 C7 C8 N1 179.6(4) ?
C6 C7 C8 C9 178.5(4) ?
C12 C7 C8 C9 -1.0(8) ?
C1 N1 C8 C7 0.3(5) ?
C1 N1 C8 C9 -179.1(4) ?
C7 C8 C9 C20 170.8(4) ?
N1 C8 C9 C20 -9.9(5) ?
C7 C8 C9 C10 51.6(6) ?
N1 C8 C9 C10 -129.1(4) ?
C7 C8 C9 C13 -68.5(5) ?
N1 C8 C9 C13 110.8(4) yes
C11 N2 C10 C17 -167.6(4) ?
C15 N2 C10 C17 57.6(4) ?
C11 N2 C10 C9 74.8(5) ?
C15 N2 C10 C9 -60.1(4) ?
C8 C9 C10 C17 173.7(3) ?
C20 C9 C10 C17 53.6(4) ?
C13 C9 C10 C17 -62.8(4) ?
C8 C9 C10 N2 -70.2(4) yes
C20 C9 C10 N2 169.7(3) ?
C13 C9 C10 N2 53.2(4) yes
C15 N2 C11 C12 59.7(5) ?
C10 N2 C11 C12 -73.4(5) ?
C8 C7 C12 C11 -47.5(7) ?
C6 C7 C12 C11 133.0(5) ?
N2 C11 C12 C7 66.1(6) ?
C8 C9 C13 C14 132.4(4) ?
C20 C9 C13 C14 -106.6(4) ?
C10 C9 C13 C14 9.0(5) ?
C9 C13 C14 C16 48.3(5) ?
C9 C13 C14 C15 -67.9(5) ?
C11 N2 C15 C14 -135.9(4) ?
C10 N2 C15 C14 0.3(5) ?
C16 C14 C15 N2 -56.3(4) ?
C13 C14 C15 N2 62.4(5) ?
C15 C14 C16 C17 57.7(5) ?
C13 C14 C16 C17 -58.8(6) ?
C14 C16 C17 C18 -174.3(5) ?
C14 C16 C17 C10 2.9(6) ?
N2 C10 C17 C16 -61.0(5) ?
C9 C10 C17 C16 58.6(5) yes
N2 C10 C17 C18 116.5(5) ?
C9 C10 C17 C18 -123.9(5) ?
C16 C17 C18 C19 6.9(9) ?
C10 C17 C18 C19 -170.1(5) ?
C21 O1 C20 O2 2.6(7) ?
C21 O1 C20 C9 -178.3(4) ?
C8 C9 C20 O2 105.4(5) ?
C10 C9 C20 O2 -132.6(5) ?
C13 C9 C20 O2 -17.5(6) ?
C8 C9 C20 O1 -73.7(4) ?
C10 C9 C20 O1 48.3(4) ?
C13 C9 C20 O1 163.3(3) ?
C29 N3 C22 C23 -177.0(5) ?
C29 N3 C22 C27 1.6(5) ?
N3 C22 C23 C24 -178.9(5) ?
C27 C22 C23 C24 2.7(8) ?
C22 C23 C24 C25 -0.6(9) ?
C23 C24 C25 C26 -1.5(10) ?
C24 C25 C26 C27 1.6(9) ?
N3 C22 C27 C26 178.6(4) ?
C23 C22 C27 C26 -2.6(7) ?
N3 C22 C27 C28 -1.9(5) ?
C23 C22 C27 C28 176.8(5) ?
C25 C26 C27 C22 0.4(8) ?
C25 C26 C27 C28 -178.8(6) ?
C22 C27 C28 C29 1.6(5) ?
C26 C27 C28 C29 -179.2(5) ?
C22 C27 C28 C33 -173.5(4) ?
C26 C27 C28 C33 5.7(9) ?
C27 C28 C29 N3 -0.6(5) ?
C33 C28 C29 N3 174.5(5) ?
C27 C28 C29 C30 178.9(4) ?
C33 C28 C29 C30 -6.0(8) ?
C22 N3 C29 C28 -0.6(5) ?
C22 N3 C29 C30 179.8(4) ?
C28 C29 C30 C41 175.9(5) ?
N3 C29 C30 C41 -4.7(5) ?
C28 C29 C30 C34 -63.7(6) ?
N3 C29 C30 C34 115.8(4) ?
C28 C29 C30 C31 57.6(6) ?
N3 C29 C30 C31 -122.9(4) ?
C32 N4 C31 C38 -170.7(4) ?
C36 N4 C31 C38 55.3(4) ?
C32 N4 C31 C30 71.9(4) ?
C36 N4 C31 C30 -62.1(4) ?
C29 C30 C31 C38 173.0(3) ?
C41 C30 C31 C38 53.6(4) ?
C34 C30 C31 C38 -62.5(4) ?
C29 C30 C31 N4 -71.3(4) ?
C41 C30 C31 N4 169.2(3) ?
C34 C30 C31 N4 53.2(4) ?
C36 N4 C32 C33 58.5(5) ?
C31 N4 C32 C33 -73.7(5) ?
C29 C28 C33 C32 -47.1(7) ?
C27 C28 C33 C32 127.1(5) ?
N4 C32 C33 C28 69.4(5) ?
C29 C30 C34 C35 134.0(4) ?
C41 C30 C34 C35 -105.3(4) ?
C31 C30 C34 C35 9.5(5) ?
C30 C34 C35 C37 48.3(5) ?
C30 C34 C35 C36 -68.2(5) ?
C32 N4 C36 C35 -131.9(4) ?
C31 N4 C36 C35 3.3(5) ?
C37 C35 C36 N4 -58.2(5) ?
C34 C35 C36 N4 60.2(5) ?
C36 C35 C37 C38 56.5(5) ?
C34 C35 C37 C38 -60.8(5) ?
C35 C37 C38 C39 -172.0(4) ?
C35 C37 C38 C31 5.6(6) ?
N4 C31 C38 C37 -62.4(5) ?
C30 C31 C38 C37 56.5(5) ?
N4 C31 C38 C39 115.4(4) ?
C30 C31 C38 C39 -125.7(4) ?
C37 C38 C39 C40 -5.8(8) ?
C31 C38 C39 C40 176.7(5) ?
C42 O3 C41 O4 4.6(7) ?
C42 O3 C41 C30 -175.5(4) ?
C29 C30 C41 O4 100.6(5) ?
C34 C30 C41 O4 -22.5(6) ?
C31 C30 C41 O4 -137.5(5) ?
C29 C30 C41 O3 -79.3(4) ?
C34 C30 C41 O3 157.6(3) ?
C31 C30 C41 O3 42.6(4) ?
O5 C43 C44 O7 7.0(6) ?
O6 C43 C44 O7 -172.4(4) ?
O5 C43 C44 C45 -115.6(5) ?
O6 C43 C44 C45 65.0(5) ?
O7 C44 C45 O8 -57.8(5) ?
C43 C44 C45 O8 65.8(5) ?
O7 C44 C45 C46 65.5(5) ?
C43 C44 C45 C46 -170.9(4) ?
O8 C45 C46 O10 -177.9(4) ?
C44 C45 C46 O10 60.3(6) ?
O8 C45 C46 O9 1.0(6) ?
C44 C45 C46 O9 -120.7(5) ?

loop_
_cod_related_entry_id
_cod_related_entry_database
_cod_related_entry_code
1 ChemSpider 21179473
